data_4517979
loop_
_publ_author_name
'Astaf&#x2019;eva, Tatiana V.'
'Arsenyev, Maxim V.'
'Rumyantcev, Roman V.'
'Fukin, Georgy K.'
'Cherkasov, Vladimir K.'
'Poddel&#x2019;sky, Andrey I.'

_publ_section_title
;
 Imine-Based Catechols and o-Benzoquinones: Synthesis, Structure, and
 Features of Redox Behavior
;
_journal_name_full 'ACS Omega'
_journal_paper_doi 10.1021/acsomega.0c02277
_journal_year 2020
_chemical_formula_sum 'C21 H26 F N O2'
_chemical_formula_weight 343.43
_space_group_crystal_system triclinic
_space_group_IT_number 2
_space_group_name_Hall '-P 1'
_space_group_name_H-M_alt 'P -1'
_atom_sites_solution_hydrogens mixed
_atom_sites_solution_primary dual
_atom_sites_solution_secondary difmap
_audit_creation_method SHELXL-2014/7
_cell_angle_alpha 77.5270(10)
_cell_angle_beta 89.4420(10)
_cell_angle_gamma 63.7620(10)
_cell_formula_units_Z 2
_cell_length_a 8.8839(5)
_cell_length_b 9.2186(5)
_cell_length_c 12.9607(8)
_cell_measurement_reflns_used 7779
_cell_measurement_temperature 100(2)
_cell_measurement_theta_max 37.15
_cell_measurement_theta_min 2.57
_cell_volume 925.14(9)
_computing_cell_refinement 'Bruker SAINT'
_computing_data_collection 'Bruker APEX2'
_computing_data_reduction 'Bruker SAINT'
_computing_structure_refinement 'SHELXL-2014/7 (Sheldrick, 2014)'
_computing_structure_solution SHELXT-2014/4
_diffrn_ambient_temperature 100(2)
_diffrn_measured_fraction_theta_full 0.995
_diffrn_measured_fraction_theta_max 0.994
_diffrn_measurement_device_type 'Bruker D8 Quest (CMOS)'
_diffrn_measurement_method '\w scans'
_diffrn_radiation_type MoK\a
_diffrn_radiation_wavelength 0.71073
_diffrn_reflns_av_R_equivalents 0.0204
_diffrn_reflns_av_unetI/netI 0.0277
_diffrn_reflns_Laue_measured_fraction_full 0.995
_diffrn_reflns_Laue_measured_fraction_max 0.994
_diffrn_reflns_limit_h_max 13
_diffrn_reflns_limit_h_min -13
_diffrn_reflns_limit_k_max 14
_diffrn_reflns_limit_k_min -14
_diffrn_reflns_limit_l_max 20
_diffrn_reflns_limit_l_min -20
_diffrn_reflns_number 16541
_diffrn_reflns_point_group_measured_fraction_full 0.995
_diffrn_reflns_point_group_measured_fraction_max 0.994
_diffrn_reflns_theta_full 25.242
_diffrn_reflns_theta_max 33.727
_diffrn_reflns_theta_min 2.535
_diffrn_source 'microfocus tube'
_exptl_absorpt_coefficient_mu 0.085
_exptl_absorpt_correction_T_max 0.952
_exptl_absorpt_correction_T_min 0.864
_exptl_absorpt_correction_type multi-scan
_exptl_absorpt_process_details 'SADABS 2014/2'
_exptl_crystal_colour red
_exptl_crystal_density_diffrn 1.233
_exptl_crystal_description prism
_exptl_crystal_F_000 368
_exptl_crystal_size_max 0.280
_exptl_crystal_size_mid 0.250
_exptl_crystal_size_min 0.240
_refine_diff_density_max 0.509
_refine_diff_density_min -0.430
_refine_diff_density_rms 0.063
_refine_ls_extinction_method none
_refine_ls_goodness_of_fit_ref 1.033
_refine_ls_hydrogen_treatment mixed
_refine_ls_matrix_type full
_refine_ls_number_parameters 238
_refine_ls_number_reflns 7336
_refine_ls_number_restraints 0
_refine_ls_restrained_S_all 1.033
_refine_ls_R_factor_all 0.0578
_refine_ls_R_factor_gt 0.0456
_refine_ls_shift/su_max 0.001
_refine_ls_shift/su_mean 0.000
_refine_ls_structure_factor_coef Fsqd
_refine_ls_weighting_details 'w=1/[\s^2^(Fo^2^)+(0.0767P)^2^+0.1428P] where P=(Fo^2^+2Fc^2^)/3'
_refine_ls_weighting_scheme calc
_refine_ls_wR_factor_gt 0.1244
_refine_ls_wR_factor_ref 0.1335
_reflns_Friedel_coverage 0.000
_reflns_number_gt 5948
_reflns_number_total 7336
_reflns_threshold_expression 'I > 2\s(I)'
_cod_data_source_file ao0c02277_si_001.cif
_cod_data_source_block 8
_cod_database_code 4517979
_shelx_shelxl_version_number 2014/7
_shelx_space_group_comment
;
The symmetry employed for this shelxl refinement is uniquely defined
by the following loop, which should always be used as a source of
symmetry information in preference to the above space-group names.
They are only intended as comments.
;
_shelx_estimated_absorpt_t_min 0.977
_shelx_estimated_absorpt_t_max 0.980

loop_
_space_group_symop_operation_xyz
'x, y, z'
'-x, -y, -z'

loop_
_atom_site_label
_atom_site_type_symbol
_atom_site_fract_x
_atom_site_fract_y
_atom_site_fract_z
_atom_site_U_iso_or_equiv
_atom_site_adp_type
_atom_site_occupancy
_atom_site_site_symmetry_order
_atom_site_calc_flag
_atom_site_refinement_flags_posn
_atom_site_refinement_flags_adp
_atom_site_refinement_flags_occupancy
_atom_site_disorder_assembly
_atom_site_disorder_group
O1 O 0.32442(7) 0.64872(8) 0.01374(5) 0.01853(12) Uani 1 1 d . . . . .
H1 H 0.2376(16) 0.7358(15) -0.0413(10) 0.022 Uiso 1 1 d . U . . .
O2 O 0.49070(7) 0.40783(8) 0.17931(5) 0.02235(13) Uani 1 1 d . . . . .
H2 H 0.5101(17) 0.4440(16) 0.1189(11) 0.027 Uiso 1 1 d . U . . .
N1 N 0.06160(8) 0.84257(9) -0.10035(5) 0.01686(13) Uani 1 1 d . . . . .
F1 F -0.17477(8) 1.27970(8) -0.49228(4) 0.02972(14) Uani 1 1 d . . . . .
C1 C 0.22897(9) 0.61110(10) 0.08598(6) 0.01491(13) Uani 1 1 d . . . . .
C2 C 0.31804(9) 0.48406(10) 0.17599(6) 0.01601(14) Uani 1 1 d . . . . .
C3 C 0.23280(10) 0.43918(10) 0.25728(6) 0.01629(14) Uani 1 1 d . . . . .
C4 C 0.05501(10) 0.52618(10) 0.24373(6) 0.01764(14) Uani 1 1 d . . . . .
H4A H -0.0045 0.4997 0.3001 0.021 Uiso 1 1 calc R U . . .
C5 C -0.03944(9) 0.64726(10) 0.15448(6) 0.01557(13) Uani 1 1 d . . . . .
C6 C 0.05053(9) 0.69019(9) 0.07129(6) 0.01435(13) Uani 1 1 d . . . . .
C7 C 0.32591(10) 0.29770(10) 0.35516(7) 0.01948(15) Uani 1 1 d . . . . .
C8 C 0.45321(12) 0.33001(12) 0.41386(7) 0.02473(17) Uani 1 1 d . . . . .
H8A H 0.3927 0.4279 0.4430 0.037 Uiso 1 1 calc R U . . .
H8B H 0.5297 0.3499 0.3642 0.037 Uiso 1 1 calc R U . . .
H8C H 0.5184 0.2329 0.4718 0.037 Uiso 1 1 calc R U . . .
C9 C 0.41877(14) 0.13513(12) 0.31843(9) 0.02943(19) Uani 1 1 d . . . . .
H9A H 0.3370 0.1136 0.2823 0.044 Uiso 1 1 calc R U . . .
H9B H 0.4783 0.0429 0.3802 0.044 Uiso 1 1 calc R U . . .
H9C H 0.5002 0.1452 0.2694 0.044 Uiso 1 1 calc R U . . .
C10 C 0.20517(13) 0.27457(15) 0.43476(8) 0.0335(2) Uani 1 1 d . . . . .
H10A H 0.1432 0.3773 0.4588 0.050 Uiso 1 1 calc R U . . .
H10B H 0.2698 0.1831 0.4959 0.050 Uiso 1 1 calc R U . . .
H10C H 0.1253 0.2485 0.4006 0.050 Uiso 1 1 calc R U . . .
C11 C -0.23341(10) 0.72661(11) 0.14744(6) 0.01850(15) Uani 1 1 d . . . . .
C12 C -0.30055(11) 0.67158(12) 0.06210(8) 0.02413(17) Uani 1 1 d . . . . .
H12A H -0.4236 0.7184 0.0603 0.036 Uiso 1 1 calc R U . . .
H12B H -0.2511 0.5498 0.0789 0.036 Uiso 1 1 calc R U . . .
H12C H -0.2698 0.7114 -0.0073 0.036 Uiso 1 1 calc R U . . .
C13 C -0.31279(11) 0.91755(11) 0.12598(8) 0.02489(18) Uani 1 1 d . . . . .
H13A H -0.4359 0.9632 0.1224 0.037 Uiso 1 1 calc R U . . .
H13B H -0.2804 0.9618 0.0584 0.037 Uiso 1 1 calc R U . . .
H13C H -0.2726 0.9493 0.1835 0.037 Uiso 1 1 calc R U . . .
C14 C -0.29645(12) 0.66990(15) 0.25197(8) 0.0332(2) Uani 1 1 d . . . . .
H14A H -0.4200 0.7269 0.2457 0.050 Uiso 1 1 calc R U . . .
H14B H -0.2520 0.6973 0.3100 0.050 Uiso 1 1 calc R U . . .
H14C H -0.2576 0.5494 0.2669 0.050 Uiso 1 1 calc R U . . .
C15 C -0.02801(10) 0.80516(10) -0.02990(6) 0.01578(14) Uani 1 1 d . . . . .
H15A H -0.1469 0.8539 -0.0449 0.019 Uiso 1 1 calc R U . . .
C16 C -0.00909(10) 0.95337(10) -0.20003(6) 0.01579(14) Uani 1 1 d . . . . .
C17 C 0.09365(10) 0.92807(10) -0.28331(6) 0.01863(15) Uani 1 1 d . . . . .
H17A H 0.2024 0.8355 -0.2720 0.022 Uiso 1 1 calc R U . . .
C18 C 0.03776(11) 1.03735(11) -0.38236(7) 0.02077(16) Uani 1 1 d . . . . .
H18A H 0.1068 1.0210 -0.4394 0.025 Uiso 1 1 calc R U . . .
C19 C -0.12088(11) 1.17067(11) -0.39612(7) 0.02053(15) Uani 1 1 d . . . . .
C20 C -0.22605(11) 1.19856(10) -0.31563(7) 0.02083(16) Uani 1 1 d . . . . .
H20A H -0.3351 1.2907 -0.3279 0.025 Uiso 1 1 calc R U . . .
C21 C -0.16896(10) 1.08909(10) -0.21649(7) 0.01833(14) Uani 1 1 d . . . . .
H21A H -0.2387 1.1066 -0.1599 0.022 Uiso 1 1 calc R U . . .

loop_
_atom_site_aniso_label
_atom_site_aniso_U_11
_atom_site_aniso_U_22
_atom_site_aniso_U_33
_atom_site_aniso_U_23
_atom_site_aniso_U_13
_atom_site_aniso_U_12
O1 0.0131(2) 0.0247(3) 0.0170(3) -0.0014(2) 0.00425(19) -0.0095(2)
O2 0.0107(2) 0.0298(3) 0.0198(3) 0.0009(2) 0.0030(2) -0.0062(2)
N1 0.0149(3) 0.0200(3) 0.0147(3) -0.0029(2) 0.0026(2) -0.0076(2)
F1 0.0286(3) 0.0311(3) 0.0197(3) 0.0057(2) -0.0004(2) -0.0101(2)
C1 0.0122(3) 0.0193(3) 0.0147(3) -0.0050(2) 0.0039(2) -0.0080(3)
C2 0.0115(3) 0.0199(3) 0.0163(3) -0.0042(3) 0.0029(2) -0.0068(3)
C3 0.0139(3) 0.0198(3) 0.0149(3) -0.0036(2) 0.0032(2) -0.0077(3)
C4 0.0136(3) 0.0228(3) 0.0161(3) -0.0038(3) 0.0044(2) -0.0083(3)
C5 0.0118(3) 0.0205(3) 0.0154(3) -0.0057(3) 0.0040(2) -0.0076(3)
C6 0.0116(3) 0.0180(3) 0.0144(3) -0.0047(2) 0.0028(2) -0.0071(2)
C7 0.0161(3) 0.0208(3) 0.0180(3) -0.0003(3) 0.0020(3) -0.0070(3)
C8 0.0244(4) 0.0266(4) 0.0195(4) -0.0010(3) -0.0029(3) -0.0101(3)
C9 0.0317(5) 0.0205(4) 0.0318(5) -0.0040(3) 0.0008(4) -0.0090(3)
C10 0.0225(4) 0.0416(5) 0.0245(4) 0.0093(4) 0.0045(3) -0.0117(4)
C11 0.0118(3) 0.0255(4) 0.0187(3) -0.0065(3) 0.0042(2) -0.0083(3)
C12 0.0195(4) 0.0290(4) 0.0289(4) -0.0085(3) 0.0015(3) -0.0145(3)
C13 0.0162(3) 0.0266(4) 0.0314(4) -0.0139(3) 0.0050(3) -0.0060(3)
C14 0.0154(4) 0.0507(6) 0.0249(4) -0.0002(4) 0.0075(3) -0.0113(4)
C15 0.0134(3) 0.0181(3) 0.0163(3) -0.0046(2) 0.0025(2) -0.0072(3)
C16 0.0151(3) 0.0182(3) 0.0149(3) -0.0032(2) 0.0017(2) -0.0086(3)
C17 0.0159(3) 0.0219(3) 0.0171(3) -0.0045(3) 0.0033(3) -0.0078(3)
C18 0.0209(4) 0.0250(4) 0.0165(3) -0.0040(3) 0.0038(3) -0.0109(3)
C19 0.0218(4) 0.0221(4) 0.0166(3) 0.0002(3) -0.0005(3) -0.0110(3)
C20 0.0178(3) 0.0191(3) 0.0224(4) -0.0014(3) 0.0020(3) -0.0071(3)
C21 0.0167(3) 0.0183(3) 0.0195(3) -0.0039(3) 0.0044(3) -0.0077(3)

loop_
_atom_type_symbol
_atom_type_description
_atom_type_scat_dispersion_real
_atom_type_scat_dispersion_imag
_atom_type_scat_source
C C 0.0033 0.0016 'International Tables Vol C Tables 4.2.6.8 and 6.1.1.4'
H H 0.0000 0.0000 'International Tables Vol C Tables 4.2.6.8 and 6.1.1.4'
N N 0.0061 0.0033 'International Tables Vol C Tables 4.2.6.8 and 6.1.1.4'
O O 0.0106 0.0060 'International Tables Vol C Tables 4.2.6.8 and 6.1.1.4'
F F 0.0171 0.0103 'International Tables Vol C Tables 4.2.6.8 and 6.1.1.4'

loop_
_geom_angle_atom_site_label_1
_geom_angle_atom_site_label_2
_geom_angle_atom_site_label_3
_geom_angle
_geom_angle_site_symmetry_1
_geom_angle_site_symmetry_3
_geom_angle_publ_flag
C1 O1 H1 101.3(7) . . ?
C2 O2 H2 104.2(9) . . ?
C15 N1 C16 122.97(7) . . ?
O1 C1 C2 115.63(7) . . ?
O1 C1 C6 122.68(7) . . ?
C2 C1 C6 121.66(7) . . ?
O2 C2 C3 122.33(7) . . ?
O2 C2 C1 117.09(7) . . ?
C3 C2 C1 120.57(7) . . ?
C2 C3 C4 116.77(7) . . ?
C2 C3 C7 121.91(7) . . ?
C4 C3 C7 121.28(7) . . ?
C5 C4 C3 125.03(7) . . ?
C5 C4 H4A 117.5 . . ?
C3 C4 H4A 117.5 . . ?
C4 C5 C6 117.29(7) . . ?
C4 C5 C11 119.82(7) . . ?
C6 C5 C11 122.88(7) . . ?
C1 C6 C5 118.49(7) . . ?
C1 C6 C15 117.07(7) . . ?
C5 C6 C15 124.40(7) . . ?
C10 C7 C3 112.19(7) . . ?
C10 C7 C8 107.44(8) . . ?
C3 C7 C8 111.34(7) . . ?
C10 C7 C9 107.88(8) . . ?
C3 C7 C9 108.30(7) . . ?
C8 C7 C9 109.62(7) . . ?
C7 C8 H8A 109.5 . . ?
C7 C8 H8B 109.5 . . ?
H8A C8 H8B 109.5 . . ?
C7 C8 H8C 109.5 . . ?
H8A C8 H8C 109.5 . . ?
H8B C8 H8C 109.5 . . ?
C7 C9 H9A 109.5 . . ?
C7 C9 H9B 109.5 . . ?
H9A C9 H9B 109.5 . . ?
C7 C9 H9C 109.5 . . ?
H9A C9 H9C 109.5 . . ?
H9B C9 H9C 109.5 . . ?
C7 C10 H10A 109.5 . . ?
C7 C10 H10B 109.5 . . ?
H10A C10 H10B 109.5 . . ?
C7 C10 H10C 109.5 . . ?
H10A C10 H10C 109.5 . . ?
H10B C10 H10C 109.5 . . ?
C12 C11 C14 106.27(8) . . ?
C12 C11 C13 111.11(7) . . ?
C14 C11 C13 105.62(7) . . ?
C12 C11 C5 109.91(7) . . ?
C14 C11 C5 111.78(7) . . ?
C13 C11 C5 111.95(7) . . ?
C11 C12 H12A 109.5 . . ?
C11 C12 H12B 109.5 . . ?
H12A C12 H12B 109.5 . . ?
C11 C12 H12C 109.5 . . ?
H12A C12 H12C 109.5 . . ?
H12B C12 H12C 109.5 . . ?
C11 C13 H13A 109.5 . . ?
C11 C13 H13B 109.5 . . ?
H13A C13 H13B 109.5 . . ?
C11 C13 H13C 109.5 . . ?
H13A C13 H13C 109.5 . . ?
H13B C13 H13C 109.5 . . ?
C11 C14 H14A 109.5 . . ?
C11 C14 H14B 109.5 . . ?
H14A C14 H14B 109.5 . . ?
C11 C14 H14C 109.5 . . ?
H14A C14 H14C 109.5 . . ?
H14B C14 H14C 109.5 . . ?
N1 C15 C6 120.93(7) . . ?
N1 C15 H15A 119.5 . . ?
C6 C15 H15A 119.5 . . ?
C21 C16 C17 119.97(7) . . ?
C21 C16 N1 123.31(7) . . ?
C17 C16 N1 116.60(7) . . ?
C18 C17 C16 120.35(7) . . ?
C18 C17 H17A 119.8 . . ?
C16 C17 H17A 119.8 . . ?
C19 C18 C17 118.32(7) . . ?
C19 C18 H18A 120.8 . . ?
C17 C18 H18A 120.8 . . ?
F1 C19 C18 118.53(7) . . ?
F1 C19 C20 118.70(8) . . ?
C18 C19 C20 122.76(8) . . ?
C19 C20 C21 118.61(8) . . ?
C19 C20 H20A 120.7 . . ?
C21 C20 H20A 120.7 . . ?
C20 C21 C16 119.98(7) . . ?
C20 C21 H21A 120.0 . . ?
C16 C21 H21A 120.0 . . ?

loop_
_geom_bond_atom_site_label_1
_geom_bond_atom_site_label_2
_geom_bond_distance
_geom_bond_site_symmetry_2
_geom_bond_publ_flag
O1 C1 1.3492(9) . ?
O1 H1 0.981(13) . ?
O2 C2 1.3724(9) . ?
O2 H2 0.830(14) . ?
N1 C15 1.2957(10) . ?
N1 C16 1.4091(10) . ?
F1 C19 1.3556(9) . ?
C1 C2 1.4025(11) . ?
C1 C6 1.4159(10) . ?
C2 C3 1.3885(10) . ?
C3 C4 1.4119(11) . ?
C3 C7 1.5318(11) . ?
C4 C5 1.3860(11) . ?
C4 H4A 0.9500 . ?
C5 C6 1.4271(10) . ?
C5 C11 1.5403(11) . ?
C6 C15 1.4470(10) . ?
C7 C10 1.5317(12) . ?
C7 C8 1.5359(13) . ?
C7 C9 1.5364(13) . ?
C8 H8A 0.9800 . ?
C8 H8B 0.9800 . ?
C8 H8C 0.9800 . ?
C9 H9A 0.9800 . ?
C9 H9B 0.9800 . ?
C9 H9C 0.9800 . ?
C10 H10A 0.9800 . ?
C10 H10B 0.9800 . ?
C10 H10C 0.9800 . ?
C11 C12 1.5360(12) . ?
C11 C14 1.5363(12) . ?
C11 C13 1.5388(12) . ?
C12 H12A 0.9800 . ?
C12 H12B 0.9800 . ?
C12 H12C 0.9800 . ?
C13 H13A 0.9800 . ?
C13 H13B 0.9800 . ?
C13 H13C 0.9800 . ?
C14 H14A 0.9800 . ?
C14 H14B 0.9800 . ?
C14 H14C 0.9800 . ?
C15 H15A 0.9500 . ?
C16 C21 1.3955(11) . ?
C16 C17 1.3978(11) . ?
C17 C18 1.3860(11) . ?
C17 H17A 0.9500 . ?
C18 C19 1.3811(12) . ?
C18 H18A 0.9500 . ?
C19 C20 1.3827(12) . ?
C20 C21 1.3880(11) . ?
C20 H20A 0.9500 . ?
C21 H21A 0.9500 . ?

loop_
_geom_hbond_atom_site_label_D
_geom_hbond_atom_site_label_H
_geom_hbond_atom_site_label_A
_geom_hbond_distance_DH
_geom_hbond_distance_HA
_geom_hbond_distance_DA
_geom_hbond_angle_DHA
_geom_hbond_site_symmetry_A
O2 H2 O1 0.830(14) 2.078(13) 2.6118(9) 121.7(11) .
O1 H1 N1 0.981(13) 1.529(13) 2.4633(9) 157.2(12) .
O2 H2 O1 0.830(14) 2.307(14) 2.9926(9) 140.2(12) 2_665
